data_4312688
loop_
_publ_author_name
'William J. Evans'
'Dimitrios G. Giarikos'
'Daniel Josell'
'Joseph W. Ziller'

_publ_section_title
;
 Synthesis and Structure of Polymeric Networks of Silver
 Hexafluoroacetylacetonate Complexes of THF, Toluene, and
 Vinyltrimethylsilane
;
_journal_name_full 'Inorganic Chemistry'
_journal_page_first 8255
_journal_page_last 8261
_journal_paper_doi 10.1021/ic034649r
_journal_volume 42
_journal_year 2003
_chemical_formula_sum 'C20 H15 Ag3 F18 O6 Si'
_chemical_formula_weight 1045.02
_chemical_name_systematic
; 
 ? 
;
_space_group_IT_number 2
_symmetry_cell_setting triclinic
_symmetry_space_group_name_Hall '-P 1'
_symmetry_space_group_name_H-M 'P -1'
_atom_sites_solution_hydrogens geom
_atom_sites_solution_primary direct
_atom_sites_solution_secondary difmap
_audit_creation_method SHELXTL
_cell_angle_alpha 93.6360(10)
_cell_angle_beta 103.6640(10)
_cell_angle_gamma 114.4510(10)
_cell_formula_units_Z 2
_cell_length_a 11.3415(5)
_cell_length_b 11.7534(5)
_cell_length_c 13.3836(5)
_cell_measurement_temperature 165(2)
_cell_volume 1551.66(11)
_computing_cell_refinement 'Bruker SMART/SAINT'
_computing_data_collection 'Bruker SMART'
_computing_data_reduction 'Bruker SAINT'
_computing_molecular_graphics 'Bruker SHELXTL'
_computing_publication_material 'Bruker SHELXTL'
_computing_structure_refinement 'Bruker SHELXTL'
_computing_structure_solution 'Bruker SHELXTL'
_diffrn_ambient_temperature 165(2)
_diffrn_measured_fraction_theta_full 0.942
_diffrn_measured_fraction_theta_max 0.942
_diffrn_measurement_device_type 'CCD area detector'
_diffrn_measurement_method 'omega scans'
_diffrn_radiation_monochromator graphite
_diffrn_radiation_source 'sealed tube'
_diffrn_radiation_type MoK\a
_diffrn_radiation_wavelength 0.71073
_diffrn_reflns_av_R_equivalents 0.0174
_diffrn_reflns_av_sigmaI/netI 0.0195
_diffrn_reflns_limit_h_max 15
_diffrn_reflns_limit_h_min -15
_diffrn_reflns_limit_k_max 15
_diffrn_reflns_limit_k_min -15
_diffrn_reflns_limit_l_max 17
_diffrn_reflns_limit_l_min -17
_diffrn_reflns_number 16519
_diffrn_reflns_theta_full 28.29
_diffrn_reflns_theta_max 28.29
_diffrn_reflns_theta_min 2.06
_diffrn_standards_decay_% '< 1.0'
_diffrn_standards_interval_count 'initial 50 frames recollected'
_diffrn_standards_number '50 frames'
_exptl_absorpt_coefficient_mu 2.056
_exptl_absorpt_correction_T_max 0.6605
_exptl_absorpt_correction_T_min 0.5775
_exptl_absorpt_correction_type multi-scan
_exptl_absorpt_process_details 'Bruker SADABS'
_exptl_crystal_colour colorless
_exptl_crystal_density_diffrn 2.237
_exptl_crystal_density_meas ?
_exptl_crystal_density_method 'not measured'
_exptl_crystal_description rod
_exptl_crystal_F_000 1000
_exptl_crystal_size_max 0.30
_exptl_crystal_size_mid 0.30
_exptl_crystal_size_min 0.22
_refine_diff_density_max 2.074
_refine_diff_density_min -1.004
_refine_diff_density_rms 0.111
_refine_ls_extinction_method none
_refine_ls_goodness_of_fit_ref 1.037
_refine_ls_hydrogen_treatment constr
_refine_ls_matrix_type full
_refine_ls_number_parameters 425
_refine_ls_number_reflns 7252
_refine_ls_number_restraints 0
_refine_ls_restrained_S_all 1.037
_refine_ls_R_factor_all 0.0365
_refine_ls_R_factor_gt 0.0333
_refine_ls_shift/su_max 0.009
_refine_ls_shift/su_mean 0.000
_refine_ls_structure_factor_coef Fsqd
_refine_ls_weighting_details 'calc w=1/[\s^2^(Fo^2^)+(0.0376P)^2^+5.2974P] where P=(Fo^2^+2Fc^2^)/3'
_refine_ls_weighting_scheme calc
_refine_ls_wR_factor_gt 0.0838
_refine_ls_wR_factor_ref 0.0865
_reflns_number_gt 6654
_reflns_number_total 7252
_reflns_threshold_expression >2sigma(I)
_cod_data_source_file ic034649rsi20030909_043531.cif
_cod_data_source_block dg60
_cod_depositor_comments
;
The following automatic conversions were performed:

'_symmetry_cell_setting' value 'Triclinic' changed to 'triclinic'
according to the built-in table from CIF Core dictionary named
'cif_core.dic' version 2.4.1 from 2010-06-29.

Automatic conversion script
Id: cif_fix_values 1646 2011-03-28 12:23:43Z adriana 

The following automatic conversions were performed:

'_exptl_crystal_density_meas' value 'none' was changed to '?' - the
value is perceived as not measured.

Automatic conversion script
Id: cif_fix_values 3008 2015-01-20 13:52:24Z robertas 
;
_cod_database_code 4312688

loop_
_symmetry_equiv_pos_as_xyz
'x, y, z'
'-x, -y, -z'

loop_
_atom_site_label
_atom_site_type_symbol
_atom_site_fract_x
_atom_site_fract_y
_atom_site_fract_z
_atom_site_U_iso_or_equiv
_atom_site_adp_type
_atom_site_occupancy
_atom_site_symmetry_multiplicity
_atom_site_calc_flag
_atom_site_refinement_flags
_atom_site_disorder_assembly
_atom_site_disorder_group
Ag1 Ag 0.27760(3) 0.61291(2) 0.19984(2) 0.02574(7) Uani 1 1 d . . .
Ag2 Ag -0.05684(3) 0.44583(3) 0.09729(2) 0.02590(7) Uani 1 1 d . . .
Ag3 Ag 0.02778(3) 0.47342(3) 0.36959(2) 0.02958(8) Uani 1 1 d . . .
Si1 Si 0.60282(12) 0.86127(13) 0.30711(11) 0.0440(3) Uani 1 1 d . . .
O1 O 0.1417(2) 0.4521(2) 0.03170(19) 0.0249(5) Uani 1 1 d . . .
O2 O 0.1056(3) 0.3951(2) 0.2252(2) 0.0272(5) Uani 1 1 d . A .
O3 O 0.1700(3) 0.7063(2) 0.0754(2) 0.0292(5) Uani 1 1 d . . .
O4 O 0.1189(3) 0.6480(2) 0.2675(2) 0.0292(5) Uani 1 1 d . A .
O5 O -0.1720(3) 0.3781(3) 0.2265(2) 0.0333(6) Uani 1 1 d . A .
O6 O -0.1486(3) 0.4567(3) 0.4502(2) 0.0361(6) Uani 1 1 d . . .
C1 C 0.4762(5) 0.5970(5) 0.2105(5) 0.0564(14) Uani 1 1 d . A .
C2 C 0.5093(7) 0.6820(6) 0.2873(5) 0.0387(14) Uiso 0.65 1 d P A 1
C3 C 0.5184(11) 0.9305(11) 0.3707(9) 0.067(3) Uiso 0.65 1 d P A 1
H3A H 0.5238 0.9097 0.4409 0.100 Uiso 0.65 1 calc PR A 1
H3B H 0.4233 0.8965 0.3297 0.100 Uiso 0.65 1 calc PR A 1
H3C H 0.5622 1.0231 0.3761 0.100 Uiso 0.65 1 calc PR A 1
C4 C 0.5942(10) 0.9012(9) 0.1684(7) 0.062(2) Uiso 0.65 1 d P A 1
H4A H 0.6404 0.8629 0.1348 0.092 Uiso 0.65 1 calc PR A 1
H4B H 0.6384 0.9937 0.1734 0.092 Uiso 0.65 1 calc PR A 1
H4C H 0.4993 0.8673 0.1268 0.092 Uiso 0.65 1 calc PR A 1
C5 C 0.7801(9) 0.9066(9) 0.3746(7) 0.062(2) Uiso 0.65 1 d P A 1
H5A H 0.8076 0.8458 0.3461 0.094 Uiso 0.65 1 calc PR A 1
H5B H 0.7913 0.9063 0.4495 0.094 Uiso 0.65 1 calc PR A 1
H5C H 0.8364 0.9919 0.3645 0.094 Uiso 0.65 1 calc PR A 1
C2B C 0.5083(12) 0.7123(11) 0.2135(9) 0.034(2) Uiso 0.35 1 d P A 2
C3B C 0.5047(19) 0.9515(17) 0.3389(15) 0.057(4) Uiso 0.35 1 d P A 2
H3BA H 0.4541 0.9641 0.2738 0.085 Uiso 0.35 1 calc PR A 2
H3BB H 0.5683 1.0343 0.3830 0.085 Uiso 0.35 1 calc PR A 2
H3BC H 0.4415 0.9022 0.3762 0.085 Uiso 0.35 1 calc PR A 2
C4B C 0.734(2) 0.984(2) 0.2643(18) 0.088(6) Uiso 0.35 1 d P A 2
H4BA H 0.7939 0.9502 0.2461 0.132 Uiso 0.35 1 calc PR A 2
H4BB H 0.7876 1.0580 0.3209 0.132 Uiso 0.35 1 calc PR A 2
H4BC H 0.6920 1.0096 0.2029 0.132 Uiso 0.35 1 calc PR A 2
C5B C 0.698(2) 0.830(2) 0.4321(17) 0.086(6) Uiso 0.35 1 d P A 2
H5BA H 0.7467 0.7832 0.4144 0.130 Uiso 0.35 1 calc PR A 2
H5BB H 0.6332 0.7792 0.4679 0.130 Uiso 0.35 1 calc PR A 2
H5BC H 0.7624 0.9110 0.4783 0.130 Uiso 0.35 1 calc PR A 2
C6 C 0.2202(4) 0.3310(4) -0.0593(3) 0.0317(8) Uani 1 1 d . A .
F1 F 0.1874(3) 0.2086(2) -0.0865(2) 0.0495(7) Uani 1 1 d . . .
F2 F 0.3562(2) 0.3944(3) -0.0308(2) 0.0451(6) Uani 1 1 d . . .
F3 F 0.1754(2) 0.3711(2) -0.14456(17) 0.0371(5) Uani 1 1 d . . .
C7 C 0.1680(3) 0.3577(3) 0.0311(3) 0.0251(7) Uani 1 1 d . . .
C8 C 0.1625(4) 0.2813(3) 0.1064(3) 0.0286(7) Uani 1 1 d . A .
H8A H 0.1828 0.2114 0.0964 0.034 Uiso 1 1 calc R . .
C9 C 0.1277(4) 0.3046(3) 0.1967(3) 0.0270(7) Uani 1 1 d . . .
C10 C 0.1181(5) 0.2072(4) 0.2704(3) 0.0385(9) Uani 1 1 d . A .
C11 C 0.1919(4) 0.9056(4) 0.0365(3) 0.0352(8) Uani 1 1 d . A .
C12 C 0.1630(4) 0.8046(3) 0.1069(3) 0.0272(7) Uani 1 1 d . . .
C13 C 0.1379(4) 0.8354(3) 0.1998(3) 0.0322(8) Uani 1 1 d . A .
H13A H 0.1346 0.9141 0.2140 0.039 Uiso 1 1 calc R . .
C14 C 0.1176(4) 0.7548(3) 0.2721(3) 0.0304(7) Uani 1 1 d . . .
C15 C 0.0902(5) 0.7984(4) 0.3711(4) 0.0445(10) Uani 1 1 d . A .
C16 C -0.3941(4) 0.2816(4) 0.1145(3) 0.0302(7) Uani 1 1 d . A .
C17 C -0.2923(4) 0.3477(3) 0.2230(3) 0.0271(7) Uani 1 1 d . . .
C18 C -0.3469(4) 0.3622(4) 0.3028(3) 0.0350(9) Uani 1 1 d . A .
H18A H -0.4420 0.3335 0.2852 0.042 Uiso 1 1 calc R . .
C19 C -0.2720(4) 0.4158(5) 0.4065(3) 0.0381(9) Uani 1 1 d . . .
F4 F 0.2396(4) 0.2151(4) 0.3150(3) 0.0791(11) Uani 1 1 d . . .
F5 F 0.0656(4) 0.2237(3) 0.3442(3) 0.0706(10) Uani 1 1 d . . .
F6 F 0.0433(3) 0.0883(2) 0.2188(2) 0.0571(8) Uani 1 1 d . . .
F7 F 0.3229(3) 0.9865(3) 0.0671(3) 0.0627(9) Uani 1 1 d . . .
F8 F 0.1220(3) 0.9734(2) 0.0394(2) 0.0515(7) Uani 1 1 d . . .
F9 F 0.1623(3) 0.8546(2) -0.06289(19) 0.0394(5) Uani 1 1 d . . .
F10 F 0.1861(4) 0.8095(4) 0.4555(2) 0.0796(11) Uani 1 1 d . . .
F11 F 0.0831(5) 0.9076(3) 0.3738(3) 0.0782(12) Uani 1 1 d . . .
F12 F -0.0244(4) 0.7125(3) 0.3821(3) 0.0697(10) Uani 1 1 d . . .
F13 F -0.4029(3) 0.1680(3) 0.0876(2) 0.0517(7) Uani 1 1 d . . .
F14 F -0.5193(2) 0.2663(3) 0.10784(19) 0.0438(6) Uani 1 1 d . . .
F15 F -0.3548(3) 0.3492(3) 0.04147(18) 0.0510(7) Uani 1 1 d . . .
C20 C -0.3609(8) 0.4027(8) 0.4806(6) 0.0314(15) Uiso 0.50 1 d P A 1
F16 F -0.3500(10) 0.3397(9) 0.5495(7) 0.094(3) Uiso 0.50 1 d P A 1
F17 F -0.2989(8) 0.5211(8) 0.5515(6) 0.0740(19) Uiso 0.50 1 d P A 1
F18 F -0.4854(6) 0.3714(6) 0.4414(4) 0.0462(12) Uiso 0.50 1 d P A 1
C20B C -0.3447(11) 0.4627(11) 0.4747(8) 0.047(2) Uiso 0.50 1 d P A 2
F16B F -0.3034(12) 0.5883(11) 0.4883(9) 0.116(3) Uiso 0.50 1 d P A 2
F17B F -0.3069(6) 0.4554(6) 0.5699(5) 0.0535(14) Uiso 0.50 1 d P A 2
F18B F -0.4701(5) 0.4298(5) 0.4327(4) 0.0400(11) Uiso 0.50 1 d P A 2

loop_
_atom_site_aniso_label
_atom_site_aniso_U_11
_atom_site_aniso_U_22
_atom_site_aniso_U_33
_atom_site_aniso_U_23
_atom_site_aniso_U_13
_atom_site_aniso_U_12
Ag1 0.02037(12) 0.02472(13) 0.03050(14) 0.00183(10) 0.00583(10) 0.00970(10)
Ag2 0.02640(13) 0.03425(14) 0.02209(12) 0.00789(10) 0.00931(10) 0.01655(11)
Ag3 0.02249(13) 0.04569(17) 0.02113(13) 0.00601(11) 0.00775(10) 0.01486(12)
Si1 0.0243(5) 0.0447(7) 0.0521(7) -0.0018(5) 0.0060(5) 0.0090(5)
O1 0.0269(12) 0.0215(11) 0.0282(12) 0.0049(9) 0.0093(10) 0.0118(10)
O2 0.0296(13) 0.0259(12) 0.0295(12) 0.0062(10) 0.0104(10) 0.0145(10)
O3 0.0348(14) 0.0250(12) 0.0294(13) 0.0035(10) 0.0077(11) 0.0160(11)
O4 0.0311(13) 0.0268(12) 0.0339(13) 0.0067(10) 0.0143(11) 0.0142(11)
O5 0.0227(12) 0.0491(16) 0.0253(12) 0.0061(11) 0.0081(10) 0.0128(12)
O6 0.0248(13) 0.0611(18) 0.0243(12) 0.0088(12) 0.0080(10) 0.0202(13)
C1 0.025(2) 0.052(3) 0.090(4) -0.004(3) 0.011(2) 0.020(2)
C6 0.0328(19) 0.0331(18) 0.0334(19) 0.0044(15) 0.0132(15) 0.0169(16)
F1 0.0759(19) 0.0378(13) 0.0499(15) 0.0043(11) 0.0314(14) 0.0328(14)
F2 0.0320(12) 0.0669(17) 0.0438(14) 0.0101(12) 0.0174(11) 0.0255(12)
F3 0.0409(13) 0.0440(13) 0.0289(11) 0.0059(10) 0.0122(10) 0.0201(11)
C7 0.0223(16) 0.0217(15) 0.0295(17) 0.0012(13) 0.0079(13) 0.0084(13)
C8 0.0326(18) 0.0230(16) 0.0363(19) 0.0061(14) 0.0127(15) 0.0163(14)
C9 0.0276(17) 0.0238(16) 0.0296(17) 0.0080(13) 0.0073(14) 0.0114(14)
C10 0.051(2) 0.037(2) 0.038(2) 0.0147(17) 0.0180(19) 0.0256(19)
C11 0.034(2) 0.0239(17) 0.044(2) 0.0078(16) 0.0121(17) 0.0090(15)
C12 0.0228(16) 0.0221(15) 0.0341(18) 0.0045(13) 0.0068(14) 0.0083(13)
C13 0.038(2) 0.0212(16) 0.039(2) 0.0016(14) 0.0138(16) 0.0143(15)
C14 0.0323(19) 0.0262(17) 0.0357(19) 0.0029(14) 0.0128(15) 0.0144(15)
C15 0.062(3) 0.038(2) 0.043(2) 0.0052(18) 0.023(2) 0.028(2)
C16 0.0248(17) 0.0342(19) 0.0289(17) 0.0068(14) 0.0103(14) 0.0090(15)
C17 0.0249(17) 0.0319(18) 0.0244(16) 0.0088(14) 0.0069(13) 0.0120(14)
C18 0.0214(17) 0.059(3) 0.0256(17) 0.0101(17) 0.0083(14) 0.0179(17)
C19 0.0276(19) 0.066(3) 0.0261(18) 0.0109(18) 0.0105(15) 0.0238(19)
F4 0.066(2) 0.101(3) 0.081(2) 0.056(2) 0.0111(18) 0.047(2)
F5 0.130(3) 0.0603(19) 0.0623(19) 0.0374(16) 0.063(2) 0.057(2)
F6 0.084(2) 0.0308(13) 0.0605(18) 0.0208(12) 0.0263(16) 0.0248(14)
F7 0.0398(15) 0.0469(16) 0.0681(19) 0.0194(14) 0.0076(14) -0.0092(12)
F8 0.081(2) 0.0376(13) 0.0569(16) 0.0192(12) 0.0269(15) 0.0405(14)
F9 0.0456(14) 0.0398(13) 0.0396(13) 0.0153(10) 0.0179(11) 0.0213(11)
F10 0.097(3) 0.111(3) 0.0366(16) -0.0081(17) 0.0090(17) 0.059(2)
F11 0.150(4) 0.0564(19) 0.072(2) 0.0180(16) 0.066(2) 0.067(2)
F12 0.084(2) 0.066(2) 0.076(2) 0.0114(17) 0.058(2) 0.0304(18)
F13 0.0419(14) 0.0405(14) 0.0597(17) -0.0090(12) 0.0015(12) 0.0155(12)
F14 0.0253(11) 0.0630(16) 0.0365(13) 0.0016(11) 0.0014(9) 0.0185(11)
F15 0.0402(14) 0.0608(17) 0.0250(11) 0.0127(11) 0.0026(10) -0.0002(12)

loop_
_atom_type_symbol
_atom_type_description
_atom_type_scat_dispersion_real
_atom_type_scat_dispersion_imag
_atom_type_scat_source
C C 0.0033 0.0016 'International Tables Vol C Tables 4.2.6.8 and 6.1.1.4'
H H 0.0000 0.0000 'International Tables Vol C Tables 4.2.6.8 and 6.1.1.4'
O O 0.0106 0.0060 'International Tables Vol C Tables 4.2.6.8 and 6.1.1.4'
F F 0.0171 0.0103 'International Tables Vol C Tables 4.2.6.8 and 6.1.1.4'
Si Si 0.0817 0.0704 'International Tables Vol C Tables 4.2.6.8 and 6.1.1.4'
Ag Ag -0.8971 1.1015 'International Tables Vol C Tables 4.2.6.8 and 6.1.1.4'

loop_
_geom_angle_atom_site_label_1
_geom_angle_atom_site_label_2
_geom_angle_atom_site_label_3
_geom_angle
_geom_angle_site_symmetry_1
_geom_angle_site_symmetry_3
_geom_angle_publ_flag
C1 Ag1 C2B 31.1(3) . . ?
C1 Ag1 O4 155.12(17) . . ?
C2B Ag1 O4 139.5(3) . . ?
C1 Ag1 C2 31.1(2) . . ?
C2B Ag1 C2 26.3(3) . . ?
O4 Ag1 C2 126.52(17) . . ?
C1 Ag1 O3 127.67(18) . . ?
C2B Ag1 O3 106.7(3) . . ?
O4 Ag1 O3 72.64(9) . . ?
C2 Ag1 O3 129.96(18) . . ?
C1 Ag1 O1 95.45(15) . . ?
C2B Ag1 O1 111.9(3) . . ?
O4 Ag1 O1 105.99(9) . . ?
C2 Ag1 O1 126.50(17) . . ?
O3 Ag1 O1 70.94(8) . . ?
C1 Ag1 Ag2 140.78(13) . . ?
C2B Ag1 Ag2 160.8(3) . . ?
O4 Ag1 Ag2 56.62(6) . . ?
C2 Ag1 Ag2 165.23(16) . . ?
O3 Ag1 Ag2 64.39(6) . . ?
O1 Ag1 Ag2 49.79(5) . . ?
O5 Ag2 O1 118.15(9) . 2_565 ?
O5 Ag2 O2 77.98(9) . . ?
O1 Ag2 O2 160.37(8) 2_565 . ?
O5 Ag2 O3 113.44(9) . 2_565 ?
O1 Ag2 O3 71.36(8) 2_565 2_565 ?
O2 Ag2 O3 114.18(8) . 2_565 ?
O5 Ag2 O1 143.88(9) . . ?
O1 Ag2 O1 97.96(7) 2_565 . ?
O2 Ag2 O1 66.85(8) . . ?
O3 Ag2 O1 75.87(8) 2_565 . ?
O5 Ag2 Ag2 169.42(7) . 2_565 ?
O1 Ag2 Ag2 51.29(6) 2_565 2_565 ?
O2 Ag2 Ag2 112.46(6) . 2_565 ?
O3 Ag2 Ag2 64.72(6) 2_565 2_565 ?
O1 Ag2 Ag2 46.67(5) . 2_565 ?
O5 Ag2 Ag1 112.88(6) . . ?
O1 Ag2 Ag1 110.37(6) 2_565 . ?
O2 Ag2 Ag1 50.42(6) . . ?
O3 Ag2 Ag1 124.48(6) 2_565 . ?
O1 Ag2 Ag1 48.63(5) . . ?
Ag2 Ag2 Ag1 74.628(11) 2_565 . ?
O6 Ag3 O5 153.92(9) 2_566 . ?
O6 Ag3 O6 77.44(10) 2_566 . ?
O5 Ag3 O6 76.99(9) . . ?
O6 Ag3 O4 110.45(10) 2_566 . ?
O5 Ag3 O4 87.44(9) . . ?
O6 Ag3 O4 121.59(9) . . ?
O6 Ag3 O2 126.43(9) 2_566 . ?
O5 Ag3 O2 76.80(9) . . ?
O6 Ag3 O2 150.69(9) . . ?
O4 Ag3 O2 69.92(8) . . ?
C3 Si1 C2B 121.3(5) . . ?
C3 Si1 C5 116.4(5) . . ?
C2B Si1 C5 118.0(5) . . ?
C3 Si1 C4B 110.4(8) . . ?
C2B Si1 C4B 113.6(8) . . ?
C5 Si1 C4B 61.3(8) . . ?
C3 Si1 C2 109.2(4) . . ?
C2B Si1 C2 33.4(4) . . ?
C5 Si1 C2 107.3(4) . . ?
C4B Si1 C2 139.5(8) . . ?
C3 Si1 C5B 95.4(8) . . ?
C2B Si1 C5B 108.2(8) . . ?
C5 Si1 C5B 44.5(7) . . ?
C4B Si1 C5B 105.0(10) . . ?
C2 Si1 C5B 79.3(7) . . ?
C3 Si1 C3B 15.9(6) . . ?
C2B Si1 C3B 117.6(7) . . ?
C5 Si1 C3B 124.1(6) . . ?
C4B Si1 C3B 100.9(9) . . ?
C2 Si1 C3B 115.4(6) . . ?
C5B Si1 C3B 110.6(9) . . ?
C3 Si1 C4 110.4(5) . . ?
C2B Si1 C4 72.2(5) . . ?
C5 Si1 C4 107.4(4) . . ?
C4B Si1 C4 51.8(8) . . ?
C2 Si1 C4 105.6(3) . . ?
C5B Si1 C4 149.7(8) . . ?
C3B Si1 C4 94.5(7) . . ?
C7 O1 Ag2 136.3(2) . 2_565 ?
C7 O1 Ag1 111.6(2) . . ?
Ag2 O1 Ag1 108.54(9) 2_565 . ?
C7 O1 Ag2 120.0(2) . . ?
Ag2 O1 Ag2 82.04(7) 2_565 . ?
Ag1 O1 Ag2 81.58(7) . . ?
C9 O2 Ag2 118.4(2) . . ?
C9 O2 Ag3 140.2(2) . . ?
Ag2 O2 Ag3 87.36(8) . . ?
C12 O3 Ag1 119.2(2) . . ?
C12 O3 Ag2 131.5(2) . 2_565 ?
Ag1 O3 Ag2 108.50(9) . 2_565 ?
C14 O4 Ag1 120.2(2) . . ?
C14 O4 Ag3 129.6(2) . . ?
Ag1 O4 Ag3 107.35(10) . . ?
C17 O5 Ag3 130.6(2) . . ?
C17 O5 Ag2 130.1(2) . . ?
Ag3 O5 Ag2 94.57(9) . . ?
C19 O6 Ag3 129.6(2) . 2_566 ?
C19 O6 Ag3 127.7(2) . . ?
Ag3 O6 Ag3 102.56(10) 2_566 . ?
C2B C1 C2 50.7(6) . . ?
C2B C1 Ag1 75.7(6) . . ?
C2 C1 Ag1 76.9(4) . . ?
C1 C2 Si1 131.6(6) . . ?
C1 C2 Ag1 72.0(4) . . ?
Si1 C2 Ag1 110.0(3) . . ?
C1 C2B Si1 139.3(9) . . ?
C1 C2B Ag1 73.2(6) . . ?
Si1 C2B Ag1 114.0(5) . . ?
F1 C6 F3 107.8(3) . . ?
F1 C6 F2 107.3(3) . . ?
F3 C6 F2 106.4(3) . . ?
F1 C6 C7 113.2(3) . . ?
F3 C6 C7 112.4(3) . . ?
F2 C6 C7 109.4(3) . . ?
O1 C7 C8 126.9(3) . . ?
O1 C7 C6 115.9(3) . . ?
C8 C7 C6 117.1(3) . . ?
C7 C8 C9 121.6(3) . . ?
O2 C9 C8 127.9(3) . . ?
O2 C9 C10 116.4(3) . . ?
C8 C9 C10 115.7(3) . . ?
F5 C10 F4 108.4(4) . . ?
F5 C10 F6 107.6(4) . . ?
F4 C10 F6 105.8(4) . . ?
F5 C10 C9 112.3(3) . . ?
F4 C10 C9 110.6(4) . . ?
F6 C10 C9 111.9(3) . . ?
F9 C11 F7 107.1(3) . . ?
F9 C11 F8 107.2(3) . . ?
F7 C11 F8 107.7(3) . . ?
F9 C11 C12 112.1(3) . . ?
F7 C11 C12 109.8(3) . . ?
F8 C11 C12 112.7(3) . . ?
O3 C12 C13 127.7(3) . . ?
O3 C12 C11 115.3(3) . . ?
C13 C12 C11 116.9(3) . . ?
C14 C13 C12 122.1(3) . . ?
O4 C14 C13 128.1(3) . . ?
O4 C14 C15 114.4(3) . . ?
C13 C14 C15 117.5(3) . . ?
F11 C15 F12 107.5(4) . . ?
F11 C15 F10 107.7(4) . . ?
F12 C15 F10 105.6(4) . . ?
F11 C15 C14 114.4(4) . . ?
F12 C15 C14 110.9(4) . . ?
F10 C15 C14 110.3(4) . . ?
F13 C16 F14 106.9(3) . . ?
F13 C16 F15 107.2(3) . . ?
F14 C16 F15 106.6(3) . . ?
F13 C16 C17 111.2(3) . . ?
F14 C16 C17 113.9(3) . . ?
F15 C16 C17 110.5(3) . . ?
O5 C17 C18 129.4(3) . . ?
O5 C17 C16 114.5(3) . . ?
C18 C17 C16 116.1(3) . . ?
C17 C18 C19 124.6(3) . . ?
O6 C19 C18 130.6(4) . . ?
O6 C19 C20 115.5(4) . . ?
C18 C19 C20 113.2(4) . . ?
O6 C19 C20B 112.3(5) . . ?
C18 C19 C20B 115.3(5) . . ?
C20 C19 C20B 24.7(4) . . ?
F16 C20 F18 108.0(8) . . ?
F16 C20 F17 94.6(8) . . ?
F18 C20 F17 109.8(7) . . ?
F16 C20 C19 116.4(8) . . ?
F18 C20 C19 118.7(6) . . ?
F17 C20 C19 106.5(6) . . ?
F17B C20B F18B 118.1(9) . . ?
F17B C20B F16B 97.3(9) . . ?
F18B C20B F16B 97.3(9) . . ?
F17B C20B C19 112.1(8) . . ?
F18B C20B C19 115.9(8) . . ?
F16B C20B C19 113.3(9) . . ?

loop_
_geom_bond_atom_site_label_1
_geom_bond_atom_site_label_2
_geom_bond_distance
_geom_bond_site_symmetry_2
_geom_bond_publ_flag
Ag1 C1 2.308(4) . ?
Ag1 C2B 2.337(12) . ?
Ag1 O4 2.359(3) . ?
Ag1 C2 2.365(7) . ?
Ag1 O3 2.418(3) . ?
Ag1 O1 2.534(2) . ?
Ag1 Ag2 3.3406(4) . ?
Ag2 O5 2.390(3) . ?
Ag2 O1 2.404(2) 2_565 ?
Ag2 O2 2.496(3) . ?
Ag2 O3 2.522(3) 2_565 ?
Ag2 O1 2.579(2) . ?
Ag2 Ag2 3.2731(5) 2_565 ?
Ag3 O6 2.372(3) 2_566 ?
Ag3 O5 2.373(3) . ?
Ag3 O6 2.434(3) . ?
Ag3 O4 2.533(3) . ?
Ag3 O2 2.571(2) . ?
Si1 C3 1.802(11) . ?
Si1 C2B 1.821(11) . ?
Si1 C5 1.826(9) . ?
Si1 C4B 1.83(2) . ?
Si1 C2 1.892(7) . ?
Si1 C5B 1.91(2) . ?
Si1 C3B 1.921(18) . ?
Si1 C4 1.933(9) . ?
O1 C7 1.262(4) . ?
O1 Ag2 2.404(2) 2_565 ?
O2 C9 1.247(4) . ?
O3 C12 1.244(4) . ?
O3 Ag2 2.522(3) 2_565 ?
O4 C14 1.258(4) . ?
O5 C17 1.247(4) . ?
O6 C19 1.246(5) . ?
O6 Ag3 2.372(3) 2_566 ?
C1 C2B 1.245(12) . ?
C1 C2 1.254(8) . ?
C6 F1 1.329(4) . ?
C6 F3 1.332(5) . ?
C6 F2 1.347(5) . ?
C6 C7 1.535(5) . ?
C7 C8 1.387(5) . ?
C8 C9 1.403(5) . ?
C9 C10 1.544(5) . ?
C10 F5 1.311(5) . ?
C10 F4 1.328(6) . ?
C10 F6 1.330(5) . ?
C11 F9 1.327(5) . ?
C11 F7 1.331(5) . ?
C11 F8 1.341(5) . ?
C11 C12 1.540(5) . ?
C12 C13 1.399(5) . ?
C13 C14 1.388(5) . ?
C14 C15 1.535(6) . ?
C15 F11 1.317(5) . ?
C15 F12 1.325(6) . ?
C15 F10 1.328(6) . ?
C16 F13 1.317(5) . ?
C16 F14 1.336(4) . ?
C16 F15 1.340(4) . ?
C16 C17 1.538(5) . ?
C17 C18 1.389(5) . ?
C18 C19 1.391(5) . ?
C19 C20 1.546(9) . ?
C19 C20B 1.576(11) . ?
C20 F16 1.233(12) . ?
C20 F18 1.265(10) . ?
C20 F17 1.428(11) . ?
C20B F17B 1.266(12) . ?
C20B F18B 1.276(11) . ?
C20B F16B 1.335(15) . ?
